data_4038015
loop_
_publ_author_name
'Paria, Suva'
'Carletti, Edoardo'
'Marcon, Michela'
'Cherubini-Celli, Alessio'
'Mazzanti, Andrea'
'Rancan, Marzio'
'Dell'Amico, Luca'
'Bonchio, Marcella'
'Company\'o, Xavier'

_publ_section_title
;
 Light-triggered Catalytic Asymmetric Allylic Benzylation with
 Photogenerated C-Nucleophiles.
;
_journal_name_full 'The Journal of organic chemistry'
_journal_paper_doi 10.1021/acs.joc.0c00175
_journal_year 2020
_chemical_formula_moiety 'C H2 Cl2, C27 H23 N O4'
_chemical_formula_sum 'C28 H25 Cl2 N O4'
_chemical_formula_weight 510.39
_space_group_crystal_system triclinic
_space_group_IT_number 2
_space_group_name_Hall '-P 1'
_space_group_name_H-M_alt 'P -1'
_atom_sites_solution_hydrogens geom
_atom_sites_solution_primary dual
_audit_creation_date 2020-01-28
_audit_creation_method
;
Olex2 1.2
(compiled 2018.05.29 svn.r3508 for OlexSys, GUI svn.r5506)
;
_cell_angle_alpha 74.989(3)
_cell_angle_beta 74.857(3)
_cell_angle_gamma 69.550(4)
_cell_formula_units_Z 2
_cell_length_a 8.7462(3)
_cell_length_b 11.3434(5)
_cell_length_c 14.7196(5)
_cell_measurement_reflns_used 11468
_cell_measurement_temperature 296.4(6)
_cell_measurement_theta_max 26.0760
_cell_measurement_theta_min 2.6250
_cell_volume 1297.90(9)
_computing_cell_refinement 'CrysAlisPro 1.171.38.46 (Rigaku OD, 2015)'
_computing_data_collection 'CrysAlisPro 1.171.38.46 (Rigaku OD, 2015)'
_computing_data_reduction 'CrysAlisPro 1.171.38.46 (Rigaku OD, 2015)'
_computing_molecular_graphics 'Olex2 (Dolomanov et al., 2009)'
_computing_publication_material 'Olex2 (Dolomanov et al., 2009)'
_computing_structure_refinement 'ShelXL (Sheldrick, 2015)'
_computing_structure_solution 'ShelXT (Sheldrick, 2015)'
_diffrn_ambient_environment air
_diffrn_ambient_temperature 296.4(6)
_diffrn_detector 'CCD plate'
_diffrn_detector_area_resol_mean 16.1274
_diffrn_detector_type Eos
_diffrn_measured_fraction_theta_full 0.995
_diffrn_measured_fraction_theta_max 0.898
_diffrn_measurement_details
;
List of Runs (angles in degrees, time in seconds):

  # Type    Start    End  Width  t~exp~   \w     \q     \k     \f   Frames
--------------------------------------------------------------------------
  1  \w    -90.00 -33.00   1.00   10.00    --  -18.52 148.00 107.41   57
  2  \w    -12.00  89.00   1.00   10.00    --   18.52  77.00  30.00  101
  3  \w    -50.00  40.00   1.00   10.00    --   18.52 -57.00-120.00   90
  4  \w     34.00  95.00   1.00   10.00    --   18.52 179.00-180.00   61
  5  \w     -3.00  87.00   1.00   10.00    --   18.52  57.00-120.00   90
  6  \w    -54.00  44.00   1.00   10.00    --   18.52 -38.00 120.00   98
  7  \w     -3.00  87.00   1.00   10.00    --   18.52  57.00 150.00   90
  8  \w     -3.00  87.00   1.00   10.00    --   18.52  57.00 -60.00   90
  9  \w    -25.00  60.00   1.00   10.00    --   18.52 -99.00   0.00   85
 10  \w    -80.00 -22.00   1.00   10.00    --  -18.52 131.00 -16.65   58
 11  \w    -25.00  23.00   1.00   10.00    --  -18.52 -99.00 -30.00   48
 12  \w    -54.00  91.00   1.00   10.00    --   18.52   0.00-180.00  145
 13  \w     -1.00  78.00   1.00   10.00    --   18.52-128.00 -57.13   79
 14  \w     34.00  95.00   1.00   10.00    --   18.52 179.00 150.00   61
 15  \w    -54.00  91.00   1.00   10.00    --   18.52   0.00-150.00  145
 16  \w    -25.00  60.00   1.00   10.00    --   18.52 -99.00  90.00   85
 17  \w    -54.00  91.00   1.00   10.00    --   18.52   0.00 -90.00  145
 18  \w    -54.00  91.00   1.00   10.00    --   18.52   0.00 -60.00  145
 19  \w    -54.00  91.00   1.00   10.00    --   18.52   0.00 -30.00  145
 20  \w    -54.00  83.00   1.00   10.00    --   18.52   0.00   0.00  137
 21  \w    -54.00  91.00   1.00   10.00    --   18.52   0.00-120.00  145
;
_diffrn_measurement_device 'four-circle diffractometer'
_diffrn_measurement_device_type 'Xcalibur, Eos, Gemini'
_diffrn_measurement_method '\w scans'
_diffrn_orient_matrix_type 'CrysAlisPro convention (1999,Acta A55,543-557)'
_diffrn_orient_matrix_UB_11 -0.0741997000
_diffrn_orient_matrix_UB_12 -0.0167191000
_diffrn_orient_matrix_UB_13 0.0088578000
_diffrn_orient_matrix_UB_21 -0.0409402000
_diffrn_orient_matrix_UB_22 0.0627795000
_diffrn_orient_matrix_UB_23 -0.0219931000
_diffrn_orient_matrix_UB_31 0.0242127000
_diffrn_orient_matrix_UB_32 -0.0197853000
_diffrn_orient_matrix_UB_33 -0.0449299000
_diffrn_radiation_monochromator graphite
_diffrn_radiation_probe x-ray
_diffrn_radiation_type MoK\a
_diffrn_radiation_wavelength 0.71073
_diffrn_reflns_av_R_equivalents 0.0560
_diffrn_reflns_av_unetI/netI 0.0403
_diffrn_reflns_Laue_measured_fraction_full 0.995
_diffrn_reflns_Laue_measured_fraction_max 0.898
_diffrn_reflns_limit_h_max 11
_diffrn_reflns_limit_h_min -11
_diffrn_reflns_limit_k_max 15
_diffrn_reflns_limit_k_min -15
_diffrn_reflns_limit_l_max 20
_diffrn_reflns_limit_l_min -19
_diffrn_reflns_number 40698
_diffrn_reflns_point_group_measured_fraction_full 0.995
_diffrn_reflns_point_group_measured_fraction_max 0.898
_diffrn_reflns_theta_full 25.242
_diffrn_reflns_theta_max 29.268
_diffrn_reflns_theta_min 2.531
_diffrn_source 'fine-focus sealed X-ray tube'
_diffrn_source_type 'Enhance (Mo) X-ray Source'
_exptl_absorpt_coefficient_mu 0.284
_exptl_absorpt_correction_T_max 1.00000
_exptl_absorpt_correction_T_min 0.84425
_exptl_absorpt_correction_type multi-scan
_exptl_absorpt_process_details
;
CrysAlisPro 1.171.38.46 (Rigaku Oxford Diffraction, 2015)
Empirical absorption correction using spherical harmonics,
 implemented in SCALE3 ABSPACK scaling algorithm.
;
_exptl_crystal_colour 'light yellow'
_exptl_crystal_colour_modifier light
_exptl_crystal_colour_primary yellow
_exptl_crystal_density_diffrn 1.306
_exptl_crystal_description block
_exptl_crystal_F_000 532
_exptl_crystal_size_max 0.45
_exptl_crystal_size_mid 0.25
_exptl_crystal_size_min 0.2
_refine_diff_density_max 0.388
_refine_diff_density_min -0.385
_refine_diff_density_rms 0.073
_refine_ls_extinction_method none
_refine_ls_goodness_of_fit_ref 1.039
_refine_ls_hydrogen_treatment constr
_refine_ls_matrix_type full
_refine_ls_number_parameters 334
_refine_ls_number_reflns 6349
_refine_ls_number_restraints 20
_refine_ls_restrained_S_all 1.038
_refine_ls_R_factor_all 0.1113
_refine_ls_R_factor_gt 0.0747
_refine_ls_shift/su_max 0.000
_refine_ls_shift/su_mean 0.000
_refine_ls_structure_factor_coef Fsqd
_refine_ls_weighting_details 'w=1/[\s^2^(Fo^2^)+(0.1142P)^2^+0.4909P] where P=(Fo^2^+2Fc^2^)/3'
_refine_ls_weighting_scheme calc
_refine_ls_wR_factor_gt 0.1993
_refine_ls_wR_factor_ref 0.2285
_reflns_Friedel_coverage 0.000
_reflns_number_gt 4128
_reflns_number_total 6349
_reflns_threshold_expression 'I > 2\s(I)'
_cod_data_source_file jo0c00175_si_002.cif
_cod_data_source_block 6a
_cod_original_cell_volume 1297.89(9)
_cod_database_code 4038015
_shelx_shelxl_version_number 2018/3
_chemical_oxdiff_formula 'C20 O4 H20 N1'
_chemical_oxdiff_usercomment 'XC da DCM/C6'
_shelx_space_group_comment
;
The symmetry employed for this shelxl refinement is uniquely defined
by the following loop, which should always be used as a source of
symmetry information in preference to the above space-group names.
They are only intended as comments.
;
_shelx_estimated_absorpt_t_max 0.945
_shelx_estimated_absorpt_t_min 0.883
_reflns_odcompleteness_completeness 99.87
_reflns_odcompleteness_iscentric 1
_reflns_odcompleteness_theta 26.32
_olex2_refinement_description
;
1. Fixed Uiso
 At 1.2 times of:
  All C(H) groups, All C(H,H) groups
 At 1.5 times of:
  All C(H,H,H) groups
2. Restrained distances
 Cl2B-C28B \\sim Cl2A-C28A \\sim Cl1A-C28A \\sim Cl1B-C28B
 with sigma of 0.02
3. Uiso/Uaniso restraints and constraints
Uanis(Cl1A) = Uanis(Cl1B)
Uanis(C28A) = Uanis(C28B)
4. Rigid body (RIGU) restrains
 C28A, Cl1A, Cl2A, C28B, Cl1B, Cl2B
 with sigma for 1-2 distances of 0.001 and sigma for 1-3 distances of 0.001
5. Others
 Sof(Cl1B)=Sof(Cl2B)=Sof(C28B)=Sof(H28A)=Sof(H28B)=1-FVAR(1)
 Sof(C28A)=Sof(H28C)=Sof(H28D)=Sof(Cl1A)=Sof(Cl2A)=FVAR(1)
6.a Secondary CH2 refined with riding coordinates:
 C14(H14A,H14B), C28B(H28A,H28B), C28A(H28C,H28D)
6.b Aromatic/amide H refined with riding coordinates:
 C20(H20), C19(H19), C12(H12), C15(H15), C23(H23), C17(H17), C27(H27),
 C11(H11), C10(H10), C9(H9), C24(H24), C25(H25), C26(H26)
6.c X=CH2 refined with riding coordinates:
 C4(H4A,H4B)
6.d Idealised Me refined as rotating group:
 C7(H7A,H7B,H7C), C1(H1A,H1B,H1C)
;
_olex2_submission_special_instructions 'No special instructions were received'
_oxdiff_exptl_absorpt_empirical_details
;
Empirical correction (ABSPACK) includes:
- Absorption correction using spherical harmonics
- Frame scaling
;
_oxdiff_exptl_absorpt_empirical_full_max 1.651
_oxdiff_exptl_absorpt_empirical_full_min 0.656

loop_
_space_group_symop_operation_xyz
'x, y, z'
'-x, -y, -z'

loop_
_atom_site_label
_atom_site_type_symbol
_atom_site_fract_x
_atom_site_fract_y
_atom_site_fract_z
_atom_site_U_iso_or_equiv
_atom_site_adp_type
_atom_site_occupancy
_atom_site_site_symmetry_order
_atom_site_calc_flag
_atom_site_refinement_flags_posn
_atom_site_refinement_flags_adp
_atom_site_refinement_flags_occupancy
_atom_site_disorder_assembly
_atom_site_disorder_group
Cl1B Cl 0.2335(3) 0.1315(3) 0.84461(11) 0.1176(8) Uani 0.818(5) 1 d D U P A 2
Cl2B Cl 0.0518(5) 0.1741(3) 1.03211(19) 0.1533(14) Uani 0.818(5) 1 d D U P A 2
O4 O 0.4983(2) 0.91371(19) 0.74508(13) 0.0587(5) Uani 1 1 d . . . . .
O1 O 0.4824(3) 0.2953(2) 0.97212(16) 0.0841(7) Uani 1 1 d . . . . .
O2 O 0.7039(3) 0.2841(2) 0.85446(17) 0.0786(7) Uani 1 1 d . . . . .
O3 O 0.5157(2) 0.4131(2) 0.66839(16) 0.0647(5) Uani 1 1 d . . . . .
N1 N 0.7795(2) 0.4241(2) 0.64821(15) 0.0484(5) Uani 1 1 d . . . . .
C3 C 0.4882(3) 0.4822(2) 0.85693(17) 0.0433(5) Uani 1 1 d . . . . .
C2 C 0.5705(3) 0.3449(3) 0.89328(19) 0.0535(6) Uani 1 1 d . . . . .
C16 C 0.5350(3) 0.7328(2) 0.62011(16) 0.0399(5) Uani 1 1 d . . . . .
C18 C 0.6138(3) 0.8267(2) 0.60436(15) 0.0384(5) Uani 1 1 d . . . . .
C21 C 0.6208(3) 0.8849(2) 0.68238(16) 0.0420(5) Uani 1 1 d . . . . .
C14 C 0.4642(3) 0.6716(2) 0.71946(17) 0.0416(5) Uani 1 1 d . . . . .
H14A H 0.358265 0.663461 0.717780 0.050 Uiso 1 1 calc R . . . .
H14B H 0.443090 0.728773 0.763228 0.050 Uiso 1 1 calc R . . . .
C22 C 0.7750(3) 0.9120(2) 0.68267(17) 0.0450(5) Uani 1 1 d . . . . .
C20 C 0.6749(3) 0.8779(2) 0.51007(17) 0.0467(5) Uani 1 1 d . . . . .
H20 H 0.729285 0.939007 0.499260 0.056 Uiso 1 1 calc R . . . .
C19 C 0.6564(3) 0.8401(3) 0.43307(18) 0.0520(6) Uani 1 1 d . . . . .
H19 H 0.696835 0.876000 0.370993 0.062 Uiso 1 1 calc R . . . .
C5 C 0.5758(3) 0.5380(2) 0.76012(16) 0.0381(5) Uani 1 1 d . . . . .
C13 C 0.7476(3) 0.5403(2) 0.76132(16) 0.0402(5) Uani 1 1 d . . . . .
C12 C 0.8004(3) 0.5940(2) 0.81577(19) 0.0493(6) Uani 1 1 d . . . . .
H12 H 0.724798 0.639920 0.861209 0.059 Uiso 1 1 calc R . . . .
C15 C 0.5190(3) 0.6960(3) 0.54074(19) 0.0501(6) Uani 1 1 d . . . . .
H15 H 0.466797 0.633857 0.550231 0.060 Uiso 1 1 calc R . . . .
C6 C 0.6156(3) 0.4493(2) 0.68863(18) 0.0454(5) Uani 1 1 d . . . . .
C23 C 0.9295(3) 0.8495(3) 0.6343(2) 0.0537(6) Uani 1 1 d . . . . .
H23 H 0.937655 0.792474 0.596612 0.064 Uiso 1 1 calc R . . . .
C17 C 0.5782(3) 0.7490(3) 0.44838(19) 0.0542(6) Uani 1 1 d . . . . .
H17 H 0.564990 0.723086 0.396668 0.065 Uiso 1 1 calc R . . . .
C27 C 0.7656(4) 0.9984(3) 0.7377(2) 0.0648(8) Uani 1 1 d . . . . .
H27 H 0.663007 1.042555 0.769593 0.078 Uiso 1 1 calc R . . . .
C4 C 0.3518(3) 0.5467(3) 0.9082(2) 0.0613(7) Uani 1 1 d . . . . .
H4A H 0.306418 0.506492 0.967390 0.074 Uiso 1 1 calc R . . . .
H4B H 0.300849 0.632482 0.885212 0.074 Uiso 1 1 calc R . . . .
C8 C 0.8621(3) 0.4725(2) 0.69278(17) 0.0449(5) Uani 1 1 d . . . . .
C11 C 0.9694(4) 0.5787(3) 0.8020(2) 0.0663(8) Uani 1 1 d . . . . .
H11 H 1.007366 0.613403 0.839310 0.080 Uiso 1 1 calc R . . . .
C7 C 0.8592(4) 0.3432(3) 0.5768(2) 0.0728(9) Uani 1 1 d . . . . .
H7A H 0.780660 0.308369 0.566936 0.109 Uiso 1 1 calc GR . . . .
H7B H 0.951165 0.274721 0.598490 0.109 Uiso 1 1 calc GR . . . .
H7C H 0.898720 0.393107 0.517619 0.109 Uiso 1 1 calc GR . . . .
C10 C 1.0805(3) 0.5128(3) 0.7336(3) 0.0688(9) Uani 1 1 d . . . . .
H10 H 1.192691 0.504694 0.724637 0.083 Uiso 1 1 calc R . . . .
C9 C 1.0293(3) 0.4583(3) 0.6780(2) 0.0604(7) Uani 1 1 d . . . . .
H9 H 1.105101 0.413418 0.632065 0.072 Uiso 1 1 calc R . . . .
C24 C 1.0713(4) 0.8712(3) 0.6417(3) 0.0691(8) Uani 1 1 d . . . . .
H24 H 1.174263 0.829397 0.608635 0.083 Uiso 1 1 calc R . . . .
C25 C 1.0601(5) 0.9539(4) 0.6976(3) 0.0827(11) Uani 1 1 d . . . . .
H25 H 1.156091 0.966594 0.703775 0.099 Uiso 1 1 calc R . . . .
C26 C 0.9082(5) 1.0185(4) 0.7447(3) 0.0836(11) Uani 1 1 d . . . . .
H26 H 0.901555 1.076073 0.781579 0.100 Uiso 1 1 calc R . . . .
C1 C 0.5573(7) 0.1606(3) 1.0112(3) 0.1091(16) Uani 1 1 d . . . . .
H1A H 0.585542 0.110566 0.962323 0.164 Uiso 1 1 calc GR . . . .
H1B H 0.479729 0.131482 1.063949 0.164 Uiso 1 1 calc GR . . . .
H1C H 0.655966 0.151399 1.032939 0.164 Uiso 1 1 calc GR . . . .
C28B C 0.0820(9) 0.2416(6) 0.9113(4) 0.116(2) Uani 0.818(5) 1 d D U P A 2
H28A H 0.116737 0.316925 0.902286 0.140 Uiso 0.818(5) 1 calc R . P A 2
H28B H -0.021845 0.268207 0.888737 0.140 Uiso 0.818(5) 1 calc R . P A 2
C28A C 0.076(3) 0.190(3) 0.9099(16) 0.116(2) Uani 0.182(5) 1 d D U P A 1
H28C H 0.059970 0.106475 0.925048 0.140 Uiso 0.182(5) 1 calc R . P A 1
H28D H -0.008858 0.251930 0.875864 0.140 Uiso 0.182(5) 1 calc R . P A 1
Cl1A Cl 0.2771(13) 0.1877(11) 0.8478(6) 0.1176(8) Uani 0.182(5) 1 d D U P A 1
Cl2A Cl 0.086(2) 0.239(2) 1.0114(10) 0.185(8) Uani 0.182(5) 1 d D U P A 1

loop_
_atom_site_aniso_label
_atom_site_aniso_U_11
_atom_site_aniso_U_22
_atom_site_aniso_U_33
_atom_site_aniso_U_23
_atom_site_aniso_U_13
_atom_site_aniso_U_12
Cl1B 0.1343(14) 0.1074(15) 0.0802(8) -0.0381(9) -0.0148(8) 0.0117(11)
Cl2B 0.172(3) 0.138(2) 0.0802(11) -0.0123(11) 0.0019(12) 0.0135(16)
O4 0.0550(10) 0.0656(12) 0.0517(11) -0.0259(9) 0.0072(8) -0.0154(9)
O1 0.1074(18) 0.0468(11) 0.0639(13) -0.0006(10) 0.0192(12) -0.0146(11)
O2 0.0716(13) 0.0500(11) 0.0781(15) 0.0005(10) 0.0058(11) 0.0020(10)
O3 0.0622(12) 0.0655(12) 0.0804(14) -0.0284(11) -0.0170(10) -0.0229(10)
N1 0.0460(11) 0.0452(11) 0.0457(11) -0.0156(9) -0.0014(9) -0.0037(9)
C3 0.0399(11) 0.0430(12) 0.0457(13) -0.0091(10) -0.0059(9) -0.0121(10)
C2 0.0599(15) 0.0464(14) 0.0482(14) -0.0076(11) -0.0036(12) -0.0145(12)
C16 0.0307(10) 0.0415(11) 0.0420(12) -0.0085(9) -0.0091(9) -0.0019(9)
C18 0.0328(10) 0.0378(11) 0.0375(11) -0.0085(9) -0.0068(8) -0.0010(8)
C21 0.0456(12) 0.0368(11) 0.0374(12) -0.0064(9) -0.0058(9) -0.0066(9)
C14 0.0310(10) 0.0426(12) 0.0456(12) -0.0091(10) -0.0050(9) -0.0053(9)
C22 0.0512(13) 0.0416(12) 0.0415(12) -0.0053(10) -0.0102(10) -0.0140(10)
C20 0.0472(13) 0.0455(13) 0.0407(12) -0.0065(10) -0.0046(10) -0.0096(10)
C19 0.0529(14) 0.0562(15) 0.0388(13) -0.0094(11) -0.0075(10) -0.0072(12)
C5 0.0314(10) 0.0400(11) 0.0406(11) -0.0088(9) -0.0052(8) -0.0080(9)
C13 0.0331(10) 0.0380(11) 0.0441(12) -0.0030(9) -0.0085(9) -0.0066(9)
C12 0.0490(13) 0.0479(13) 0.0520(14) -0.0044(11) -0.0158(11) -0.0148(11)
C15 0.0445(13) 0.0512(14) 0.0578(15) -0.0123(12) -0.0164(11) -0.0120(11)
C6 0.0438(12) 0.0408(12) 0.0499(13) -0.0094(10) -0.0087(10) -0.0102(10)
C23 0.0501(14) 0.0471(14) 0.0597(16) -0.0077(12) -0.0126(12) -0.0095(11)
C17 0.0539(14) 0.0641(16) 0.0438(14) -0.0174(12) -0.0158(11) -0.0069(12)
C27 0.0738(19) 0.0613(17) 0.0635(18) -0.0220(14) -0.0069(14) -0.0225(15)
C4 0.0549(15) 0.0547(15) 0.0548(16) -0.0043(12) 0.0077(12) -0.0100(12)
C8 0.0367(11) 0.0424(12) 0.0447(12) -0.0034(10) -0.0028(9) -0.0056(9)
C11 0.0596(17) 0.0644(18) 0.084(2) 0.0014(16) -0.0368(16) -0.0245(15)
C7 0.080(2) 0.0664(19) 0.0579(18) -0.0291(15) 0.0036(15) -0.0050(16)
C10 0.0373(13) 0.0669(18) 0.094(2) 0.0079(17) -0.0202(14) -0.0165(13)
C9 0.0339(12) 0.0569(16) 0.0719(18) -0.0039(13) 0.0006(12) -0.0047(11)
C24 0.0500(15) 0.0689(19) 0.083(2) -0.0004(16) -0.0148(14) -0.0195(14)
C25 0.084(2) 0.089(2) 0.093(3) 0.007(2) -0.034(2) -0.052(2)
C26 0.106(3) 0.087(2) 0.085(2) -0.021(2) -0.025(2) -0.054(2)
C1 0.163(4) 0.0491(19) 0.074(2) 0.0105(17) 0.008(2) -0.020(2)
C28B 0.130(4) 0.082(4) 0.090(3) -0.015(3) -0.017(3) 0.021(3)
C28A 0.130(4) 0.082(4) 0.090(3) -0.015(3) -0.017(3) 0.021(3)
Cl1A 0.1343(14) 0.1074(15) 0.0802(8) -0.0381(9) -0.0148(8) 0.0117(11)
Cl2A 0.167(9) 0.28(2) 0.096(7) -0.112(11) -0.023(7) -0.005(13)

loop_
_atom_type_symbol
_atom_type_description
_atom_type_scat_dispersion_real
_atom_type_scat_dispersion_imag
_atom_type_scat_source
C C 0.0033 0.0016 'International Tables Vol C Tables 4.2.6.8 and 6.1.1.4'
H H 0.0000 0.0000 'International Tables Vol C Tables 4.2.6.8 and 6.1.1.4'
Cl Cl 0.1484 0.1585 'International Tables Vol C Tables 4.2.6.8 and 6.1.1.4'
N N 0.0061 0.0033 'International Tables Vol C Tables 4.2.6.8 and 6.1.1.4'
O O 0.0106 0.0060 'International Tables Vol C Tables 4.2.6.8 and 6.1.1.4'

loop_
_geom_angle_atom_site_label_1
_geom_angle_atom_site_label_2
_geom_angle_atom_site_label_3
_geom_angle
_geom_angle_site_symmetry_1
_geom_angle_site_symmetry_3
_geom_angle_publ_flag
C2 O1 C1 115.9(3) . . ?
C6 N1 C8 111.30(19) . . ?
C6 N1 C7 123.1(2) . . ?
C8 N1 C7 125.2(2) . . ?
C2 C3 C5 114.86(19) . . ?
C4 C3 C2 120.3(2) . . ?
C4 C3 C5 124.8(2) . . ?
O1 C2 C3 113.5(2) . . ?
O2 C2 O1 123.1(3) . . ?
O2 C2 C3 123.4(2) . . ?
C18 C16 C14 122.9(2) . . ?
C15 C16 C18 118.2(2) . . ?
C15 C16 C14 118.9(2) . . ?
C16 C18 C21 123.15(19) . . ?
C20 C18 C16 118.8(2) . . ?
C20 C18 C21 117.7(2) . . ?
O4 C21 C18 120.2(2) . . ?
O4 C21 C22 119.8(2) . . ?
C22 C21 C18 119.98(19) . . ?
C16 C14 H14A 108.4 . . ?
C16 C14 H14B 108.4 . . ?
C16 C14 C5 115.36(18) . . ?
H14A C14 H14B 107.5 . . ?
C5 C14 H14A 108.4 . . ?
C5 C14 H14B 108.4 . . ?
C23 C22 C21 122.4(2) . . ?
C23 C22 C27 118.7(2) . . ?
C27 C22 C21 118.8(2) . . ?
C18 C20 H20 119.2 . . ?
C19 C20 C18 121.6(2) . . ?
C19 C20 H20 119.2 . . ?
C20 C19 H19 120.2 . . ?
C17 C19 C20 119.6(2) . . ?
C17 C19 H19 120.2 . . ?
C3 C5 C14 110.83(18) . . ?
C3 C5 C6 109.94(18) . . ?
C13 C5 C3 113.43(18) . . ?
C13 C5 C14 112.14(17) . . ?
C13 C5 C6 101.64(17) . . ?
C6 C5 C14 108.38(19) . . ?
C12 C13 C5 131.5(2) . . ?
C12 C13 C8 120.1(2) . . ?
C8 C13 C5 108.48(19) . . ?
C13 C12 H12 120.6 . . ?
C13 C12 C11 118.8(3) . . ?
C11 C12 H12 120.6 . . ?
C16 C15 H15 119.0 . . ?
C17 C15 C16 121.9(2) . . ?
C17 C15 H15 119.0 . . ?
O3 C6 N1 125.9(2) . . ?
O3 C6 C5 125.6(2) . . ?
N1 C6 C5 108.42(19) . . ?
C22 C23 H23 119.7 . . ?
C24 C23 C22 120.6(3) . . ?
C24 C23 H23 119.7 . . ?
C19 C17 C15 119.8(2) . . ?
C19 C17 H17 120.1 . . ?
C15 C17 H17 120.1 . . ?
C22 C27 H27 120.0 . . ?
C26 C27 C22 120.1(3) . . ?
C26 C27 H27 120.0 . . ?
C3 C4 H4A 120.0 . . ?
C3 C4 H4B 120.0 . . ?
H4A C4 H4B 120.0 . . ?
C13 C8 N1 109.56(19) . . ?
C9 C8 N1 129.1(2) . . ?
C9 C8 C13 121.4(2) . . ?
C12 C11 H11 119.8 . . ?
C10 C11 C12 120.4(3) . . ?
C10 C11 H11 119.8 . . ?
N1 C7 H7A 109.5 . . ?
N1 C7 H7B 109.5 . . ?
N1 C7 H7C 109.5 . . ?
H7A C7 H7B 109.5 . . ?
H7A C7 H7C 109.5 . . ?
H7B C7 H7C 109.5 . . ?
C11 C10 H10 119.3 . . ?
C11 C10 C9 121.5(2) . . ?
C9 C10 H10 119.3 . . ?
C8 C9 H9 121.1 . . ?
C10 C9 C8 117.8(3) . . ?
C10 C9 H9 121.1 . . ?
C23 C24 H24 120.0 . . ?
C25 C24 C23 119.9(3) . . ?
C25 C24 H24 120.0 . . ?
C24 C25 H25 119.8 . . ?
C24 C25 C26 120.4(3) . . ?
C26 C25 H25 119.8 . . ?
C27 C26 H26 119.9 . . ?
C25 C26 C27 120.3(3) . . ?
C25 C26 H26 119.9 . . ?
O1 C1 H1A 109.5 . . ?
O1 C1 H1B 109.5 . . ?
O1 C1 H1C 109.5 . . ?
H1A C1 H1B 109.5 . . ?
H1A C1 H1C 109.5 . . ?
H1B C1 H1C 109.5 . . ?
Cl1B C28B H28A 109.5 . . ?
Cl1B C28B H28B 109.5 . . ?
Cl2B C28B Cl1B 110.7(3) . . ?
Cl2B C28B H28A 109.5 . . ?
Cl2B C28B H28B 109.5 . . ?
H28A C28B H28B 108.1 . . ?
H28C C28A H28D 109.9 . . ?
Cl1A C28A H28C 112.4 . . ?
Cl1A C28A H28D 112.4 . . ?
Cl1A C28A Cl2A 96.9(12) . . ?
Cl2A C28A H28C 112.4 . . ?
Cl2A C28A H28D 112.4 . . ?

loop_
_geom_bond_atom_site_label_1
_geom_bond_atom_site_label_2
_geom_bond_distance
_geom_bond_site_symmetry_2
_geom_bond_publ_flag
Cl1B C28B 1.755(5) . ?
Cl2B C28B 1.734(6) . ?
O4 C21 1.226(3) . ?
O1 C2 1.325(3) . ?
O1 C1 1.461(4) . ?
O2 C2 1.207(3) . ?
O3 C6 1.213(3) . ?
N1 C6 1.359(3) . ?
N1 C8 1.402(3) . ?
N1 C7 1.450(3) . ?
C3 C2 1.489(4) . ?
C3 C5 1.523(3) . ?
C3 C4 1.317(3) . ?
C16 C18 1.402(3) . ?
C16 C14 1.518(3) . ?
C16 C15 1.392(3) . ?
C18 C21 1.488(3) . ?
C18 C20 1.400(3) . ?
C21 C22 1.486(3) . ?
C14 H14A 0.9700 . ?
C14 H14B 0.9700 . ?
C14 C5 1.552(3) . ?
C22 C23 1.387(4) . ?
C22 C27 1.394(4) . ?
C20 H20 0.9300 . ?
C20 C19 1.375(4) . ?
C19 H19 0.9300 . ?
C19 C17 1.371(4) . ?
C5 C13 1.517(3) . ?
C5 C6 1.534(3) . ?
C13 C12 1.368(3) . ?
C13 C8 1.396(3) . ?
C12 H12 0.9300 . ?
C12 C11 1.392(4) . ?
C15 H15 0.9300 . ?
C15 C17 1.380(4) . ?
C23 H23 0.9300 . ?
C23 C24 1.381(4) . ?
C17 H17 0.9300 . ?
C27 H27 0.9300 . ?
C27 C26 1.377(5) . ?
C4 H4A 0.9300 . ?
C4 H4B 0.9300 . ?
C8 C9 1.378(3) . ?
C11 H11 0.9300 . ?
C11 C10 1.374(5) . ?
C7 H7A 0.9600 . ?
C7 H7B 0.9600 . ?
C7 H7C 0.9600 . ?
C10 H10 0.9300 . ?
C10 C9 1.377(5) . ?
C9 H9 0.9300 . ?
C24 H24 0.9300 . ?
C24 C25 1.363(5) . ?
C25 H25 0.9300 . ?
C25 C26 1.373(6) . ?
C26 H26 0.9300 . ?
C1 H1A 0.9600 . ?
C1 H1B 0.9600 . ?
C1 H1C 0.9600 . ?
C28B H28A 0.9700 . ?
C28B H28B 0.9700 . ?
C28A H28C 0.9700 . ?
C28A H28D 0.9700 . ?
C28A Cl1A 1.750(17) . ?
C28A Cl2A 1.756(16) . ?

loop_
_geom_torsion_atom_site_label_1
_geom_torsion_atom_site_label_2
_geom_torsion_atom_site_label_3
_geom_torsion_atom_site_label_4
_geom_torsion
_geom_torsion_site_symmetry_1
_geom_torsion_site_symmetry_2
_geom_torsion_site_symmetry_3
_geom_torsion_site_symmetry_4
_geom_torsion_publ_flag
O4 C21 C22 C23 159.8(2) . . . . ?
O4 C21 C22 C27 -16.7(4) . . . . ?
N1 C8 C9 C10 -178.1(3) . . . . ?
C3 C5 C13 C12 -56.5(3) . . . . ?
C3 C5 C13 C8 123.1(2) . . . . ?
C3 C5 C6 O3 55.3(3) . . . . ?
C3 C5 C6 N1 -128.1(2) . . . . ?
C2 C3 C5 C14 168.9(2) . . . . ?
C2 C3 C5 C13 -63.9(3) . . . . ?
C2 C3 C5 C6 49.1(3) . . . . ?
C16 C18 C21 O4 -41.5(3) . . . . ?
C16 C18 C21 C22 140.5(2) . . . . ?
C16 C18 C20 C19 1.3(3) . . . . ?
C16 C14 C5 C3 -176.42(18) . . . . ?
C16 C14 C5 C13 55.7(3) . . . . ?
C16 C14 C5 C6 -55.7(2) . . . . ?
C16 C15 C17 C19 0.5(4) . . . . ?
C18 C16 C14 C5 -99.5(3) . . . . ?
C18 C16 C15 C17 0.1(4) . . . . ?
C18 C21 C22 C23 -22.2(3) . . . . ?
C18 C21 C22 C27 161.3(2) . . . . ?
C18 C20 C19 C17 -0.7(4) . . . . ?
C21 C18 C20 C19 -172.6(2) . . . . ?
C21 C22 C23 C24 -175.6(2) . . . . ?
C21 C22 C27 C26 175.4(3) . . . . ?
C14 C16 C18 C21 -6.3(3) . . . . ?
C14 C16 C18 C20 -179.9(2) . . . . ?
C14 C16 C15 C17 179.0(2) . . . . ?
C14 C5 C13 C12 70.0(3) . . . . ?
C14 C5 C13 C8 -110.4(2) . . . . ?
C14 C5 C6 O3 -66.0(3) . . . . ?
C14 C5 C6 N1 110.7(2) . . . . ?
C22 C23 C24 C25 0.5(5) . . . . ?
C22 C27 C26 C25 0.1(5) . . . . ?
C20 C18 C21 O4 132.1(2) . . . . ?
C20 C18 C21 C22 -45.9(3) . . . . ?
C20 C19 C17 C15 -0.1(4) . . . . ?
C5 C3 C2 O1 -172.9(2) . . . . ?
C5 C3 C2 O2 6.5(4) . . . . ?
C5 C13 C12 C11 179.0(2) . . . . ?
C5 C13 C8 N1 -1.1(3) . . . . ?
C5 C13 C8 C9 -179.8(2) . . . . ?
C13 C5 C6 O3 175.7(2) . . . . ?
C13 C5 C6 N1 -7.6(2) . . . . ?
C13 C12 C11 C10 1.2(4) . . . . ?
C13 C8 C9 C10 0.3(4) . . . . ?
C12 C13 C8 N1 178.5(2) . . . . ?
C12 C13 C8 C9 -0.2(4) . . . . ?
C12 C11 C10 C9 -1.1(5) . . . . ?
C15 C16 C18 C21 172.6(2) . . . . ?
C15 C16 C18 C20 -1.0(3) . . . . ?
C15 C16 C14 C5 81.6(3) . . . . ?
C6 N1 C8 C13 -4.2(3) . . . . ?
C6 N1 C8 C9 174.4(3) . . . . ?
C6 C5 C13 C12 -174.4(2) . . . . ?
C6 C5 C13 C8 5.2(2) . . . . ?
C23 C22 C27 C26 -1.3(4) . . . . ?
C23 C24 C25 C26 -1.7(5) . . . . ?
C27 C22 C23 C24 0.9(4) . . . . ?
C4 C3 C2 O1 8.1(4) . . . . ?
C4 C3 C2 O2 -172.4(3) . . . . ?
C4 C3 C5 C14 -12.2(3) . . . . ?
C4 C3 C5 C13 115.0(3) . . . . ?
C4 C3 C5 C6 -132.0(3) . . . . ?
C8 N1 C6 O3 -175.8(2) . . . . ?
C8 N1 C6 C5 7.6(3) . . . . ?
C8 C13 C12 C11 -0.6(4) . . . . ?
C11 C10 C9 C8 0.3(4) . . . . ?
C7 N1 C6 O3 -3.1(4) . . . . ?
C7 N1 C6 C5 -179.8(2) . . . . ?
C7 N1 C8 C13 -176.6(2) . . . . ?
C7 N1 C8 C9 1.9(4) . . . . ?
C24 C25 C26 C27 1.3(6) . . . . ?
C1 O1 C2 O2 0.7(5) . . . . ?
C1 O1 C2 C3 -179.9(3) . . . . ?
